data_1568165
loop_
_publ_author_name
'Schwab, Jake H.'
'Bailey, Jake B.'
'Gembicky, Milan'
'Stauber, Julia M.'

_publ_section_title
;
 Programmable synthesis of well-defined, glycosylated iron(ii)
 supramolecular assemblies with multivalent protein-binding capabilities.
;
_journal_issue 4
_journal_name_full 'Chemical science'
_journal_page_first 1018
_journal_page_last 1026
_journal_paper_doi 10.1039/d2sc05689e
_journal_volume 14
_journal_year 2023
_chemical_absolute_configuration syn
_chemical_formula_moiety 'C120 H132 Fe2 N12 O63 S6, C72 H42 Fe2 N12 O27 S6, 6[C8O6H15], 4[C4H12N1], 60[H2O], 1[]'
_chemical_formula_sum 'C256 H432 Fe4 N28 O186 S12'
_chemical_formula_weight 7486.39
_space_group_crystal_system trigonal
_space_group_IT_number 146
_space_group_name_Hall 'R 3'
_space_group_name_H-M_alt 'R 3 :H'
_atom_sites_solution_hydrogens mixed
_atom_sites_solution_primary dual
_audit_creation_date 2022-12-13
_audit_creation_method
;
Olex2 1.5
(compiled 2022.04.07 svn.rca3783a0 for OlexSys, GUI svn.r6498)
;
_audit_update_record
;
2022-12-14 deposited with the CCDC.	2022-12-20 downloaded from the CCDC.
;
_cell_angle_alpha 90
_cell_angle_beta 90
_cell_angle_gamma 120
_cell_formula_units_Z 3
_cell_length_a 22.1273(9)
_cell_length_b 22.1273(9)
_cell_length_c 62.674(4)
_cell_measurement_reflns_used 9953
_cell_measurement_temperature 100.00
_cell_measurement_theta_max 26.31
_cell_measurement_theta_min 2.22
_cell_volume 26575(2)
_computing_cell_refinement 'SAINT v8.40B (Bruker, 2019)'
_computing_data_collection 'APEX4 v2022.1-1 (Bruker, 2022)'
_computing_data_reduction 'SAINT v8.40B (Bruker, 2019)'
_computing_molecular_graphics 'Olex2 1.5 (Dolomanov et al., 2009)'
_computing_publication_material 'Olex2 1.5 (Dolomanov et al., 2009)'
_computing_structure_refinement 'XL  (Sheldrick, 2008)'
_computing_structure_solution 'XT (Sheldrick, 2008)'
_diffrn_ambient_temperature 100.00
_diffrn_detector 'Bruker APEX-II CCD'
_diffrn_detector_area_resol_mean 7.9
_diffrn_detector_type 'CCD Area Detector'
_diffrn_measured_fraction_theta_full 1.000
_diffrn_measured_fraction_theta_max 1.000
_diffrn_measurement_device 'Kappa Four-Circle Diffractometer'
_diffrn_measurement_device_type 'Bruker APEX-II Ultra'
_diffrn_measurement_method '\w and \f scans'
_diffrn_radiation_monochromator 'Double Bounce Multilayer Mirrors'
_diffrn_radiation_probe x-ray
_diffrn_radiation_type MoK\a
_diffrn_radiation_wavelength 0.71073
_diffrn_radiation_xray_symbol K-L~3~
_diffrn_reflns_av_R_equivalents 0.0586
_diffrn_reflns_av_unetI/netI 0.0546
_diffrn_reflns_Laue_measured_fraction_full 1.000
_diffrn_reflns_Laue_measured_fraction_max 1.000
_diffrn_reflns_limit_h_max 19
_diffrn_reflns_limit_h_min -26
_diffrn_reflns_limit_k_max 26
_diffrn_reflns_limit_k_min -22
_diffrn_reflns_limit_l_max 76
_diffrn_reflns_limit_l_min -75
_diffrn_reflns_number 70965
_diffrn_reflns_point_group_measured_fraction_full 0.998
_diffrn_reflns_point_group_measured_fraction_max 0.997
_diffrn_reflns_theta_full 25.242
_diffrn_reflns_theta_max 25.680
_diffrn_reflns_theta_min 1.679
_diffrn_source 'Micro Focus Rotating Anode'
_diffrn_source_current 50.0
_diffrn_source_power 2.5
_diffrn_source_type 'Bruker TXS'
_diffrn_source_voltage 50.0
_diffrn_standards_number 0
_exptl_absorpt_coefficient_mu 0.340
_exptl_absorpt_correction_T_max 0.4879
_exptl_absorpt_correction_T_min 0.4461
_exptl_absorpt_correction_type multi-scan
_exptl_absorpt_process_details
;
SADABS-2016/2 (Bruker,2016/2) was used for absorption correction.
wR2(int) was 0.0780 before and 0.0649 after correction.
The Ratio of minimum to maximum transmission is 0.9143.
The \l/2 correction factor is Not present.
;
_exptl_crystal_colour red
_exptl_crystal_colour_primary red
_exptl_crystal_density_diffrn 1.403
_exptl_crystal_description block
_exptl_crystal_F_000 11844
_exptl_crystal_recrystallization_method 'Re-crystallisation from solvent'
_exptl_crystal_size_max 0.21
_exptl_crystal_size_mid 0.2
_exptl_crystal_size_min 0.2
_refine_diff_density_max 1.313
_refine_diff_density_min -0.501
_refine_diff_density_rms 0.087
_refine_ls_abs_structure_details
;
 Flack x determined using 5661 quotients [(I+)-(I-)]/[(I+)+(I-)]
 (Parsons, Flack and Wagner, Acta Cryst. B69 (2013) 249-259).
;
_refine_ls_abs_structure_Flack 0.547(12)
_refine_ls_extinction_method none
_refine_ls_goodness_of_fit_ref 1.036
_refine_ls_hydrogen_treatment constr
_refine_ls_matrix_type full
_refine_ls_number_parameters 913
_refine_ls_number_reflns 22399
_refine_ls_number_restraints 1053
_refine_ls_restrained_S_all 1.070
_refine_ls_R_factor_all 0.1235
_refine_ls_R_factor_gt 0.0858
_refine_ls_shift/su_max 0.010
_refine_ls_shift/su_mean 0.000
_refine_ls_structure_factor_coef Fsqd
_refine_ls_weighting_details 'w=1/[\s^2^(Fo^2^)+(0.1710P)^2^+61.4751P] where P=(Fo^2^+2Fc^2^)/3'
_refine_ls_weighting_scheme calc
_refine_ls_wR_factor_gt 0.2421
_refine_ls_wR_factor_ref 0.2881
_reflns_Friedel_coverage 0.995
_reflns_Friedel_fraction_full 0.996
_reflns_Friedel_fraction_max 0.995
_reflns_number_gt 14391
_reflns_number_total 22399
_reflns_threshold_expression 'I > 2\s(I)'
_cod_data_source_file d2sc05689e2.cif
_cod_data_source_block stauber_for_publication_sq
_cod_depositor_comments
;
The following automatic conversions were performed:

data item '_diffrn_radiation_probe' value 'X-ray' was changed to
'x-ray' in accordance with the
/home/data/users/saulius/crontab/automatic-downloads/rss-feeds/RSC/lib/dictionaries/cif_core.dic
dictionary named 'cif_core.dic' version 2.4.2 last updated on
2011-04-26.

Automatic conversion script
Id: cif_fix_values 7556 2019-12-06 15:28:31Z antanas 

 Adding full bibliography for 1568165.cif.
;
_cod_original_cell_volume 26575(3)
_cod_original_sg_symbol_H-M 'R 3'
_cod_database_code 1568165
_shelx_shelxl_version_number 2018/3
_shelx_space_group_comment
;
The symmetry employed for this shelxl refinement is uniquely defined
by the following loop, which should always be used as a source of
symmetry information in preference to the above space-group names.
They are only intended as comments.
;
_shelx_estimated_absorpt_t_max 0.935
_shelx_estimated_absorpt_t_min 0.935
_olex2_refinement_description
;
1. Fixed Uiso
 At 1.2 times of:
  All C(H) groups, All C(H,H) groups
 At 1.5 times of:
  All O(H) groups
2. Restrained distances
 O5-C13
 1.423 with sigma of 0.01
 C13-C14
 1.496 with sigma of 0.01
 O15-C33
 1.423 with sigma of 0.01
 C33-C34
 1.496 with sigma of 0.01
 C34-O16
 1.423 with sigma of 0.01
 C14-O6
 1.423 with sigma of 0.01
 C20-O10
 1.424 with sigma of 0.001
 O20-C40
 1.424 with sigma of 0.001
 O5-C14
 2.389 with sigma of 0.01
 C34-O15
 2.389 with sigma of 0.01
 C13-O6
 2.389 with sigma of 0.01
 C33-O16
 2.389 with sigma of 0.01
 C34-C35
 2.377 with sigma of 0.01
 C14-C15
 2.377 with sigma of 0.01
 C19-O10
 2.426 with sigma of 0.001
 O20-C39
 2.246 with sigma of 0.001
3. Restrained planarity
 C1A, C2A, C3A, C4A, C5A, C6A
 with sigma of 0.02
 C21A, C22A, C23A, C24A, C25A, C26A
 with sigma of 0.02
 C21, C22, C23, C24, C25, C26
 with sigma of 0.02
 C1, C2, C3, C4, C5, C6
 with sigma of 0.02
 O15A, N4A, C28A, C29A, C30A, C31A, C32A
 with sigma of 0.02
 O5A, N2A, C8A, C9A, C10A, C11A, C12A
 with sigma of 0.02
 O15, N4, C28, C29, C30, C31, C32
 with sigma of 0.02
 O5, N2, C8, C9, C10, C11, C12
 with sigma of 0.02
4. Uiso/Uaniso restraints and constraints
Uanis(O16) \\sim Ueq, Uanis(C35) \\sim Ueq, Uanis(C36) \\sim Ueq, Uanis(O17)
\\sim Ueq, Uanis(C37) \\sim Ueq, Uanis(C38) \\sim Ueq, Uanis(C39) \\sim Ueq,
Uanis(C40) \\sim Ueq, Uanis(O20) \\sim Ueq, Uanis(O19) \\sim Ueq, Uanis(O18)
\\sim Ueq: with sigma of 0.02 and sigma for terminal atoms of 0.04
Uanis(O10) \\sim Ueq, Uanis(C20) \\sim Ueq, Uanis(C19) \\sim Ueq, Uanis(O11)
\\sim Ueq, Uanis(C15) \\sim Ueq, Uanis(C16) \\sim Ueq, Uanis(C17) \\sim Ueq,
Uanis(C18) \\sim Ueq, Uanis(O9) \\sim Ueq, Uanis(O8) \\sim Ueq, Uanis(O7) \\sim
Ueq, Uanis(O6) \\sim Ueq: with sigma of 0.02 and sigma for terminal atoms of
0.04
5. Rigid body (RIGU) restrains
 All non-hydrogen atoms
 with sigma for 1-2 distances of 0.001 and sigma for 1-3 distances of 0.002
6.a Free rotating group:
 O6(O7,H7A,O8,H8,O9,H9A,O11,C15,H15,C16,H16,C17,H17,C18,H18,C19,H19,C20,H20A,
 H20B), O16(O17,H17A,O18,H18A,O19,H19A,O21,C35,H35,C36,H36,C37,H37,C38,H38,C39,
 H39,C40,H40A,H40B)
6.b Secondary CH2 refined with riding coordinates:
 C13(H13A,H13B), C14(H14A,H14B), C33(H33A,H33B), C34(H34A,H34B)
6.c Aromatic/amide H refined with riding coordinates:
 C2(H2), C3(H3), C5(H5), C7(H7), C9(H9), C10(H10A), C12(H12), C22(H22),
 C23(H23), C25(H25), C27(H27), C29(H29), C30(H30), C32(H32), C2A(H2A), C3A(H3A),
  C5A(H5A), C7A(H7AA), C9A(H9AA), C10A(H10B), C12A(H12A), C22A(H22A),
 C23A(H23A), C25A(H25A), C27A(H27A), C29A(H29A), C30A(H30A), C32A(H32A)
6.d Tetrahedral OH refined with riding coordinates:
 O10(H10), O20(H20)
;
_platon_squeeze_special_details
;
A solvent mask was calculated and 4346 electrons were 
found in a volume of 13497\%A^3^ in 2 voids per unit cell. 
This is consistent with the presence of 
18[C8O6H15], 12[C4H12N1], 180[H2O] per Unit Cell 
which account for 4314 electrons 
per unit cell.
;
_platon_squeeze_void_probe_radius 1.20
_olex2_submission_special_instructions 'No special instructions were received'

loop_
_space_group_symop_operation_xyz
'x, y, z'
'-y, x-y, z'
'-x+y, -x, z'
'x+2/3, y+1/3, z+1/3'
'-y+2/3, x-y+1/3, z+1/3'
'-x+y+2/3, -x+1/3, z+1/3'
'x+1/3, y+2/3, z+2/3'
'-y+1/3, x-y+2/3, z+2/3'
'-x+y+1/3, -x+2/3, z+2/3'

loop_
_atom_site_label
_atom_site_type_symbol
_atom_site_fract_x
_atom_site_fract_y
_atom_site_fract_z
_atom_site_U_iso_or_equiv
_atom_site_adp_type
_atom_site_occupancy
_atom_site_site_symmetry_order
_atom_site_calc_flag
_atom_site_refinement_flags_posn
_atom_site_refinement_flags_adp
_atom_site_refinement_flags_occupancy
_atom_site_disorder_assembly
_atom_site_disorder_group
Fe1 Fe 0.666667 0.333333 0.70641(5) 0.0526(6) Uani 1 3 d S T P . .
Fe2 Fe 0.666667 0.333333 0.52665(5) 0.0533(6) Uani 1 3 d S T P . .
S1 S 0.39807(15) 0.1508(2) 0.65495(6) 0.0848(11) Uani 1 1 d . . . . .
S2 S 0.4844(2) 0.06514(15) 0.57857(6) 0.0860(11) Uani 1 1 d . . . . .
O1 O 0.4764(3) 0.1440(3) 0.61668(12) 0.0586(16) Uani 1 1 d . . . . .
O2 O 0.3604(5) 0.0767(7) 0.6522(2) 0.127(3) Uani 1 1 d . . . . .
O3 O 0.3888(4) 0.1709(7) 0.67606(13) 0.117(4) Uani 1 1 d . . . . .
O4 O 0.3864(6) 0.1841(7) 0.63653(14) 0.107(3) Uani 1 1 d . . . . .
O5 O 0.8193(5) 0.3248(5) 0.77035(13) 0.095(3) Uani 1 1 d D . . . .
O10 O 1.0013(16) 0.2582(12) 0.8762(2) 0.46(2) Uani 1 1 d D U . A 1
H10 H 0.963278 0.256453 0.873506 0.697 Uiso 1 1 calc R U . A 1
O12 O 0.4100(6) 0.0276(4) 0.58099(19) 0.120(3) Uani 1 1 d . . . . .
O13 O 0.5220(5) 0.0554(5) 0.59505(13) 0.088(3) Uani 1 1 d . . . . .
O14 O 0.4950(7) 0.0524(4) 0.55786(14) 0.120(4) Uani 1 1 d . . . . .
O15 O 0.6589(4) 0.4830(4) 0.46236(13) 0.090(3) Uani 1 1 d D . . . .
O20 O 0.8754(6) 0.7070(9) 0.3971(4) 0.369(16) Uani 1 1 d D U . . .
H20 H 0.850543 0.672500 0.404879 0.554 Uiso 1 1 calc R U . B 2
N1 N 0.6400(4) 0.2467(4) 0.69100(14) 0.0522(18) Uani 1 1 d . . . . .
N2 N 0.7142(4) 0.2969(4) 0.72429(14) 0.0534(18) Uani 1 1 d . . . . .
N3 N 0.5794(4) 0.3045(4) 0.54250(14) 0.0513(17) Uani 1 1 d . . . . .
N4 N 0.6296(4) 0.3820(4) 0.50952(15) 0.058(2) Uani 1 1 d . . . . .
C1 C 0.5204(5) 0.1706(4) 0.63609(17) 0.056(2) Uani 1 1 d . . . . .
C2 C 0.5851(5) 0.1876(5) 0.63508(19) 0.080(3) Uani 1 1 d . . . . .
H2 H 0.604561 0.183066 0.622064 0.096 Uiso 1 1 calc R U . . .
C3 C 0.6271(6) 0.2132(6) 0.6537(2) 0.087(4) Uani 1 1 d . . . . .
H3 H 0.674900 0.225791 0.653152 0.104 Uiso 1 1 calc R U . . .
C4 C 0.6000(5) 0.2195(4) 0.67168(17) 0.0494(19) Uani 1 1 d . . . . .
C5 C 0.5283(5) 0.2003(4) 0.67231(16) 0.0478(19) Uani 1 1 d . . . . .
H5 H 0.507823 0.204494 0.685142 0.057 Uiso 1 1 calc R U . . .
C6 C 0.4875(5) 0.1746(5) 0.65324(17) 0.053(2) Uani 1 1 d . . . . .
C7 C 0.6611(5) 0.2072(5) 0.69812(18) 0.059(2) Uani 1 1 d . . . . .
H7 H 0.650554 0.164621 0.691376 0.071 Uiso 1 1 calc R U . . .
C8 C 0.7037(4) 0.2323(5) 0.71780(17) 0.071(3) Uani 1 1 d . . . . .
C9 C 0.7338(5) 0.1976(6) 0.7299(2) 0.079(3) Uani 1 1 d . . . . .
H9 H 0.725785 0.153259 0.725348 0.094 Uiso 1 1 calc R U . . .
C10 C 0.7711(6) 0.2261(7) 0.74663(19) 0.089(4) Uani 1 1 d . . . . .
H10A H 0.791184 0.203735 0.754439 0.107 Uiso 1 1 calc R U . . .
C11 C 0.7814(5) 0.2929(6) 0.75310(19) 0.083(3) Uani 1 1 d . . . . .
C12 C 0.7542(4) 0.3225(5) 0.74241(17) 0.066(3) Uani 1 1 d . . . . .
H12 H 0.762321 0.366397 0.747481 0.079 Uiso 1 1 calc R U . . .
C13 C 0.8395(7) 0.2925(6) 0.78574(17) 0.092(3) Uani 1 1 d D . . . .
H13A H 0.883829 0.295010 0.781559 0.111 Uiso 1 1 calc R U . . .
H13B H 0.803223 0.242874 0.787383 0.111 Uiso 1 1 calc R U . . .
C14 C 0.8488(9) 0.3327(9) 0.80680(18) 0.138(6) Uani 1 1 d D . . . .
H14A H 0.880277 0.383295 0.804422 0.166 Uiso 1 1 calc R U . C 1
H14B H 0.803099 0.325532 0.811648 0.166 Uiso 1 1 calc R U . C 1
C21 C 0.5063(5) 0.1859(5) 0.59910(18) 0.057(2) Uani 1 1 d . . . . .
C22 C 0.5255(5) 0.2565(6) 0.5993(2) 0.089(4) Uani 1 1 d . . . . .
H22 H 0.522240 0.276715 0.612278 0.107 Uiso 1 1 calc R U . . .
C23 C 0.5471(6) 0.2946(6) 0.5827(2) 0.087(4) Uani 1 1 d . . . . .
H23 H 0.559587 0.342350 0.583651 0.104 Uiso 1 1 calc R U . . .
C24 C 0.5534(5) 0.2649(5) 0.56109(18) 0.053(2) Uani 1 1 d . . . . .
C25 C 0.5349(4) 0.1968(4) 0.56074(17) 0.0474(19) Uani 1 1 d . . . . .
H25 H 0.537846 0.175930 0.547830 0.057 Uiso 1 1 calc R U . . .
C26 C 0.5107(5) 0.1556(5) 0.58008(17) 0.055(2) Uani 1 1 d . . . . .
C27 C 0.5408(5) 0.3292(5) 0.53396(18) 0.056(2) Uani 1 1 d . . . . .
H27 H 0.497018 0.318159 0.539938 0.067 Uiso 1 1 calc R U . . .
C28 C 0.5667(5) 0.3714(4) 0.51608(17) 0.061(2) Uani 1 1 d . . . . .
C29 C 0.5310(6) 0.3983(5) 0.50455(19) 0.072(3) Uani 1 1 d . . . . .
H29 H 0.486762 0.389907 0.509424 0.086 Uiso 1 1 calc R U . . .
C30 C 0.5602(6) 0.4381(5) 0.48561(19) 0.078(3) Uani 1 1 d . . . . .
H30 H 0.537237 0.457063 0.477543 0.094 Uiso 1 1 calc R U . . .
C31 C 0.6224(6) 0.4468(5) 0.48005(18) 0.074(3) Uani 1 1 d . . . . .
C32 C 0.6556(6) 0.4184(4) 0.49210(17) 0.073(3) Uani 1 1 d . . . . .
H32 H 0.699595 0.426136 0.487322 0.087 Uiso 1 1 calc R U . . .
C33 C 0.6250(6) 0.5074(7) 0.4485(2) 0.103(4) Uani 1 1 d D . . . .
H33A H 0.604863 0.530941 0.456930 0.124 Uiso 1 1 calc R U . . .
H33B H 0.586532 0.467502 0.440916 0.124 Uiso 1 1 calc R U . . .
C34 C 0.6767(9) 0.5577(11) 0.4326(3) 0.214(11) Uani 1 1 d D . . . .
H34A H 0.692764 0.606180 0.437321 0.257 Uiso 1 1 calc R U . D 2
H34B H 0.717824 0.551286 0.431979 0.257 Uiso 1 1 calc R U . D 2
O6 O 0.8768(4) 0.3091(5) 0.82234(14) 0.159(5) Uani 1 1 d DG U . A 1
O7 O 0.9675(6) 0.4541(4) 0.81675(19) 0.358(17) Uani 1 1 d G U . A 1
H7A H 0.985696 0.450381 0.805417 0.537 Uiso 1 1 d G U . A 1
O8 O 1.0665(6) 0.5111(4) 0.8517(2) 0.194(6) Uani 1 1 d G U . A 1
H8 H 1.054187 0.534933 0.844432 0.291 Uiso 1 1 d G U . A 1
O9 O 1.1333(5) 0.4288(6) 0.8603(2) 0.398(18) Uani 1 1 d G U . A 1
H9A H 1.157017 0.466714 0.853750 0.597 Uiso 1 1 d G U . A 1
O11 O 0.9617(4) 0.3009(3) 0.84003(12) 0.271(9) Uani 1 1 d G U . A 1
C15 C 0.9490(4) 0.3408(4) 0.82459(10) 0.178(7) Uani 1 1 d DG U . A 1
H15 H 0.971722 0.342195 0.810691 0.214 Uiso 1 1 d G U . A 1
C16 C 0.9752(4) 0.4136(4) 0.83315(13) 0.203(8) Uani 1 1 d G U . A 1
H16 H 0.945531 0.410793 0.845580 0.243 Uiso 1 1 d G U . A 1
C17 C 1.0505(4) 0.4489(4) 0.84036(15) 0.182(7) Uani 1 1 d G U . A 1
H17 H 1.081750 0.460926 0.827643 0.218 Uiso 1 1 d G U . A 1
C18 C 1.0616(4) 0.4002(4) 0.85514(14) 0.227(10) Uani 1 1 d G U . A 1
H18 H 1.034627 0.393359 0.868597 0.273 Uiso 1 1 d G U . A 1
C19 C 1.0350(5) 0.3300(4) 0.84428(14) 0.197(8) Uani 1 1 d DG U . A 1
H19 H 1.060187 0.337309 0.830438 0.236 Uiso 1 1 d G U . A 1
C20 C 1.0426(7) 0.2765(5) 0.8573(2) 0.181(9) Uani 1 1 d DG U . A 1
H20A H 1.078691 0.300862 0.868358 0.217 Uiso 1 1 d G U . A 1
H20B H 1.056990 0.250381 0.847681 0.217 Uiso 1 1 d G U . A 1
O16 O 0.6471(7) 0.5473(7) 0.4128(2) 0.260(9) Uani 1 1 d DG U . E 2
O17 O 0.5665(5) 0.5700(7) 0.3822(2) 0.64(3) Uani 1 1 d G U . E 2
H17A H 0.576604 0.544668 0.374844 0.955 Uiso 1 1 d G U . E 2
O18 O 0.6168(6) 0.7181(8) 0.3773(2) 0.263(10) Uani 1 1 d G U . E 2
H18A H 0.590707 0.704673 0.388062 0.394 Uiso 1 1 d G U . E 2
O19 O 0.7675(7) 0.7982(6) 0.3713(3) 0.402(18) Uani 1 1 d G U . E 2
H19A H 0.755452 0.783737 0.358853 0.602 Uiso 1 1 d G U . E 2
O21 O 0.7415(5) 0.6515(6) 0.4044(2) 0.446(19) Uani 1 1 d G . . E 2
C35 C 0.6767(5) 0.5963(6) 0.39647(17) 0.308(12) Uani 1 1 d DG U . E 2
H35 H 0.684179 0.574837 0.383331 0.370 Uiso 1 1 d G U . E 2
C36 C 0.6282(5) 0.6245(7) 0.39180(16) 0.394(16) Uani 1 1 d G U . E 2
H36 H 0.615313 0.637559 0.405678 0.473 Uiso 1 1 d G U . E 2
C37 C 0.6605(5) 0.6878(6) 0.37746(16) 0.347(13) Uani 1 1 d G U . E 2
H37 H 0.664876 0.673472 0.362700 0.417 Uiso 1 1 d G U . E 2
C38 C 0.7327(5) 0.7415(6) 0.3858(2) 0.362(15) Uani 1 1 d G U . E 2
H38 H 0.727148 0.759790 0.399861 0.435 Uiso 1 1 d G U . E 2
C39 C 0.7763(5) 0.7067(6) 0.3891(2) 0.346(14) Uani 1 1 d DG U . E 2
H39 H 0.779595 0.686229 0.375184 0.415 Uiso 1 1 d G U . E 2
C40 C 0.8492(5) 0.7541(7) 0.3975(4) 0.363(16) Uani 1 1 d DG U . E 2
H40A H 0.848658 0.770438 0.412144 0.436 Uiso 1 1 d G U . E 2
H40B H 0.876209 0.794989 0.388086 0.436 Uiso 1 1 d G U . E 2
Fe1A Fe 1.333333 0.666667 0.53995(4) 0.0405(5) Uani 1 3 d S T P . .
Fe2A Fe 1.333333 0.666667 0.36012(4) 0.0410(5) Uani 1 3 d S T P . .
S1A S 1.06460(14) 0.58287(16) 0.48812(5) 0.0689(8) Uani 1 1 d . . . . .
S2A S 1.14856(19) 0.75019(17) 0.41208(5) 0.0695(8) Uani 1 1 d . . . . .
O1A O 1.1446(3) 0.6658(4) 0.44990(10) 0.0469(14) Uani 1 1 d . . . . .
O2A O 1.0528(4) 0.5309(4) 0.47159(13) 0.089(3) Uani 1 1 d . . . . .
O3A O 1.0265(4) 0.6197(6) 0.48334(16) 0.100(3) Uani 1 1 d . . . . .
O4A O 1.0555(5) 0.5506(5) 0.50914(13) 0.116(4) Uani 1 1 d . . . . .
O5A O 1.4924(5) 0.8296(4) 0.60157(16) 0.137(5) Uani 1 1 d . . . . .
O12A O 1.1897(5) 0.8033(4) 0.42750(12) 0.078(2) Uani 1 1 d . . . . .
O13A O 1.0741(5) 0.7135(5) 0.41640(15) 0.093(3) Uani 1 1 d . . . . .
O14A O 1.1629(7) 0.7779(6) 0.39156(14) 0.106(3) Uani 1 1 d . . . . .
O15A O 1.3271(5) 0.5053(5) 0.29738(14) 0.110(4) Uani 1 1 d . . . . .
N1A N 1.3091(4) 0.7292(4) 0.52341(12) 0.0472(16) Uani 1 1 d . . . . .
N2A N 1.3832(3) 0.7529(4) 0.55705(12) 0.0423(15) Uani 1 1 d . . . . .
N3A N 1.2465(4) 0.6063(4) 0.37693(12) 0.0449(16) Uani 1 1 d . . . . .
N4A N 1.2965(4) 0.5776(4) 0.34334(12) 0.0462(16) Uani 1 1 d . . . . .
C1A C 1.1842(4) 0.6816(4) 0.46860(14) 0.0432(17) Uani 1 1 d . . . . .
C2A C 1.2534(5) 0.7304(5) 0.46768(16) 0.063(3) Uani 1 1 d . . . . .
H2A H 1.274162 0.754383 0.454784 0.075 Uiso 1 1 calc R U . . .
C3A C 1.2949(5) 0.7447(5) 0.48737(15) 0.057(2) Uani 1 1 d . . . . .
H3A H 1.343034 0.778985 0.487363 0.068 Uiso 1 1 calc R U . . .
C4A C 1.2668(5) 0.7121(4) 0.50393(14) 0.0412(16) Uani 1 1 d . . . . .
C5A C 1.1931(5) 0.6617(4) 0.50473(14) 0.0427(18) Uani 1 1 d . . . . .
H5A H 1.172313 0.638811 0.517771 0.051 Uiso 1 1 calc R U . . .
C6A C 1.1541(4) 0.6472(4) 0.48717(13) 0.0379(15) Uani 1 1 d . . . . .
C7A C 1.3307(6) 0.7889(5) 0.53100(17) 0.058(2) Uani 1 1 d . . . . .
H7AA H 1.320533 0.821447 0.524388 0.069 Uiso 1 1 calc R U . . .
C8A C 1.3733(4) 0.8065(5) 0.55099(14) 0.052(2) Uani 1 1 d . . . . .
C9A C 1.4018(5) 0.8680(5) 0.56103(17) 0.067(3) Uani 1 1 d . . . . .
H9AA H 1.393561 0.903596 0.555870 0.080 Uiso 1 1 calc R U . . .
C10A C 1.4415(5) 0.8798(6) 0.57809(17) 0.076(3) Uani 1 1 d . . . . .
H10B H 1.461202 0.923069 0.585457 0.091 Uiso 1 1 calc R U . . .
C11A C 1.4538(5) 0.8256(5) 0.58506(17) 0.075(3) Uani 1 1 d . . . . .
C12A C 1.4235(4) 0.7638(4) 0.57396(14) 0.0488(19) Uani 1 1 d . . . . .
H12A H 1.431729 0.727588 0.578540 0.059 Uiso 1 1 calc R U . . .
C21A C 1.1698(4) 0.6539(5) 0.43270(14) 0.0443(18) Uani 1 1 d . . . . .
C22A C 1.1934(4) 0.6029(5) 0.43319(17) 0.070(3) Uani 1 1 d . . . . .
H22A H 1.191482 0.579416 0.446080 0.084 Uiso 1 1 calc R U . . .
C23A C 1.2177(4) 0.5897(5) 0.41531(15) 0.054(2) Uani 1 1 d . . . . .
H23A H 1.232397 0.556009 0.415768 0.064 Uiso 1 1 calc R U . . .
C24A C 1.2226(4) 0.6239(4) 0.39568(15) 0.0440(18) Uani 1 1 d . . . . .
C25A C 1.1987(5) 0.6704(5) 0.39509(15) 0.0440(19) Uani 1 1 d . . . . .
H25A H 1.199053 0.692099 0.381972 0.053 Uiso 1 1 calc R U . . .
C26A C 1.1747(4) 0.6860(4) 0.41298(14) 0.0400(16) Uani 1 1 d . . . . .
C27A C 1.2079(5) 0.5437(5) 0.36794(16) 0.051(2) Uani 1 1 d . . . . .
H27A H 1.163611 0.510984 0.373659 0.061 Uiso 1 1 calc R U . . .
C28A C 1.2345(5) 0.5273(4) 0.34967(15) 0.0480(18) Uani 1 1 d . . . . .
C29A C 1.1989(5) 0.4671(5) 0.33979(16) 0.064(3) Uani 1 1 d . . . . .
H29A H 1.154871 0.432155 0.345048 0.077 Uiso 1 1 calc R U . . .
C30A C 1.2286(5) 0.4552(6) 0.32061(17) 0.075(3) Uani 1 1 d . . . . .
H30A H 1.204215 0.412533 0.312949 0.090 Uiso 1 1 calc R U . . .
C31A C 1.2909(5) 0.5057(5) 0.31410(16) 0.071(3) Uani 1 1 d . . . . .
C32A C 1.3262(5) 0.5712(5) 0.32704(15) 0.053(2) Uani 1 1 d . . . . .
H32A H 1.370989 0.607990 0.322981 0.064 Uiso 1 1 calc R U . . .

loop_
_atom_site_aniso_label
_atom_site_aniso_U_11
_atom_site_aniso_U_22
_atom_site_aniso_U_33
_atom_site_aniso_U_23
_atom_site_aniso_U_13
_atom_site_aniso_U_12
Fe1 0.0322(8) 0.0322(8) 0.0935(18) 0.000 0.000 0.0161(4)
Fe2 0.0313(8) 0.0313(8) 0.0973(18) 0.000 0.000 0.0157(4)
S1 0.0408(16) 0.138(3) 0.076(2) 0.041(2) 0.0145(14) 0.046(2)
S2 0.138(3) 0.0379(16) 0.078(2) -0.0095(13) -0.036(2) 0.0409(19)
O1 0.044(4) 0.036(3) 0.077(3) -0.007(3) 0.001(3) 0.006(3)
O2 0.039(5) 0.128(8) 0.157(9) 0.030(6) 0.015(5) -0.001(5)
O3 0.056(5) 0.254(11) 0.065(5) 0.015(6) 0.009(4) 0.095(7)
O4 0.109(7) 0.194(10) 0.074(5) 0.019(6) 0.008(5) 0.118(8)
O5 0.097(7) 0.082(6) 0.123(6) -0.015(4) -0.041(5) 0.056(5)
O10 0.43(4) 0.57(5) 0.38(3) 0.21(3) 0.13(3) 0.25(4)
O12 0.105(6) 0.039(4) 0.156(8) -0.003(5) -0.055(5) -0.009(4)
O13 0.133(7) 0.111(7) 0.067(4) 0.010(4) -0.006(5) 0.096(6)
O14 0.246(11) 0.042(4) 0.067(5) -0.020(3) -0.033(5) 0.068(6)
O15 0.062(5) 0.090(6) 0.108(5) 0.031(4) -0.002(4) 0.030(4)
O20 0.171(15) 0.46(3) 0.51(3) 0.35(3) 0.124(19) 0.180(19)
N1 0.037(4) 0.039(4) 0.079(4) -0.002(3) -0.004(3) 0.018(3)
N2 0.034(4) 0.032(3) 0.096(5) -0.007(3) -0.004(3) 0.018(3)
N3 0.036(4) 0.026(3) 0.092(4) 0.002(3) 0.005(3) 0.016(3)
N4 0.039(4) 0.034(4) 0.099(5) 0.006(3) -0.001(3) 0.017(3)
C1 0.036(3) 0.037(5) 0.078(4) -0.009(4) 0.001(3) 0.005(4)
C2 0.039(4) 0.078(7) 0.107(6) -0.058(6) -0.006(4) 0.017(4)
C3 0.037(5) 0.100(10) 0.107(5) -0.044(6) -0.007(4) 0.022(6)
C4 0.035(3) 0.018(4) 0.086(4) -0.008(3) -0.005(3) 0.005(3)
C5 0.042(3) 0.032(5) 0.073(4) 0.012(4) 0.002(3) 0.020(4)
C6 0.029(4) 0.045(5) 0.076(4) 0.005(4) 0.004(3) 0.011(4)
C7 0.049(5) 0.036(5) 0.092(5) -0.007(4) -0.012(4) 0.022(4)
C8 0.076(7) 0.048(4) 0.108(6) -0.022(4) -0.034(5) 0.045(5)
C9 0.078(8) 0.060(6) 0.119(7) -0.014(5) -0.032(6) 0.050(6)
C10 0.089(9) 0.091(7) 0.125(8) -0.023(6) -0.045(7) 0.072(7)
C11 0.077(8) 0.078(6) 0.110(7) -0.013(5) -0.022(5) 0.051(6)
C12 0.053(6) 0.047(5) 0.101(6) -0.018(4) -0.017(4) 0.028(5)
C13 0.070(7) 0.076(7) 0.134(7) -0.007(5) -0.043(6) 0.038(6)
C14 0.179(15) 0.115(12) 0.132(8) -0.017(7) -0.061(10) 0.082(12)
C21 0.041(5) 0.033(4) 0.083(4) -0.003(3) 0.006(4) 0.009(4)
C22 0.102(10) 0.037(4) 0.115(7) 0.008(4) 0.055(7) 0.025(5)
C23 0.108(10) 0.038(5) 0.112(6) 0.006(4) 0.054(6) 0.034(6)
C24 0.034(5) 0.030(3) 0.091(4) 0.000(3) 0.011(4) 0.013(3)
C25 0.038(5) 0.033(3) 0.072(4) -0.003(3) -0.013(4) 0.018(3)
C26 0.052(6) 0.030(4) 0.074(4) -0.003(3) -0.008(4) 0.014(4)
C27 0.043(5) 0.029(4) 0.100(6) -0.001(4) 0.002(4) 0.022(4)
C28 0.042(4) 0.039(5) 0.103(6) 0.005(4) 0.000(4) 0.022(4)
C29 0.054(6) 0.065(7) 0.109(7) 0.019(5) 0.011(5) 0.039(6)
C30 0.079(6) 0.056(6) 0.114(7) 0.023(5) 0.014(5) 0.045(6)
C31 0.063(5) 0.060(6) 0.101(6) 0.015(5) 0.001(4) 0.031(5)
C32 0.046(5) 0.053(6) 0.109(6) 0.022(5) 0.002(4) 0.017(5)
C33 0.071(7) 0.083(8) 0.140(9) 0.028(7) -0.025(6) 0.028(6)
C34 0.157(15) 0.26(2) 0.223(14) 0.161(15) 0.041(10) 0.106(16)
O6 0.161(8) 0.184(10) 0.151(8) 0.020(8) -0.037(8) 0.101(8)
O7 0.41(3) 0.187(16) 0.40(3) 0.023(17) -0.21(2) 0.099(19)
O8 0.216(15) 0.136(9) 0.240(15) 0.002(9) -0.051(12) 0.097(11)
O9 0.31(2) 0.29(2) 0.61(4) -0.05(3) -0.22(2) 0.158(17)
O11 0.255(13) 0.215(12) 0.351(19) 0.038(12) -0.130(13) 0.123(11)
C15 0.166(9) 0.174(10) 0.226(16) -0.008(9) -0.064(11) 0.109(9)
C16 0.211(13) 0.178(10) 0.231(18) -0.015(10) -0.061(14) 0.106(10)
C17 0.180(12) 0.129(9) 0.264(17) 0.016(9) -0.015(12) 0.098(9)
C18 0.265(18) 0.163(11) 0.292(19) -0.002(11) -0.086(16) 0.136(12)
C19 0.251(13) 0.155(10) 0.233(16) 0.020(9) -0.095(13) 0.138(10)
C20 0.236(19) 0.134(12) 0.204(16) 0.023(11) -0.077(13) 0.116(13)
O16 0.207(14) 0.367(19) 0.228(13) 0.130(13) 0.024(11) 0.160(13)
O17 0.46(3) 0.51(3) 0.83(6) 0.14(3) -0.30(4) 0.16(2)
O18 0.261(17) 0.37(2) 0.197(14) 0.049(16) -0.100(13) 0.184(18)
O19 0.30(2) 0.45(3) 0.50(4) 0.10(3) -0.14(2) 0.225(18)
O21 0.162(14) 0.42(2) 0.78(5) 0.23(2) 0.009(18) 0.161(13)
C35 0.271(17) 0.41(2) 0.281(18) 0.186(17) 0.031(14) 0.200(13)
C36 0.316(18) 0.43(2) 0.48(3) 0.126(19) -0.104(17) 0.223(15)
C37 0.315(16) 0.41(2) 0.39(3) 0.074(17) -0.087(15) 0.232(13)
C38 0.308(16) 0.41(2) 0.45(3) 0.048(18) -0.094(17) 0.239(14)
C39 0.262(15) 0.34(2) 0.48(3) 0.054(19) -0.081(17) 0.182(13)
C40 0.244(16) 0.35(2) 0.49(3) 0.08(2) -0.051(18) 0.144(13)
Fe1A 0.0328(7) 0.0328(7) 0.0560(12) 0.000 0.000 0.0164(4)
Fe2A 0.0316(7) 0.0316(7) 0.0598(13) 0.000 0.000 0.0158(4)
S1A 0.0420(15) 0.0760(19) 0.0525(14) -0.0038(13) 0.0026(11) 0.0023(14)
S2A 0.113(3) 0.079(2) 0.0542(14) -0.0052(13) -0.0060(15) 0.076(2)
O1A 0.036(3) 0.068(4) 0.055(2) 0.010(2) 0.005(2) 0.040(3)
O2A 0.070(5) 0.071(5) 0.069(4) -0.018(4) 0.010(4) -0.008(4)
O3A 0.047(5) 0.139(8) 0.111(7) -0.011(5) -0.012(4) 0.043(5)
O4A 0.110(7) 0.079(6) 0.058(4) 0.009(4) -0.009(4) -0.027(5)
O5A 0.167(10) 0.051(5) 0.172(8) -0.034(5) -0.123(8) 0.038(6)
O12A 0.128(6) 0.058(4) 0.059(4) -0.014(3) -0.009(4) 0.054(4)
O13A 0.083(5) 0.131(7) 0.108(6) -0.032(5) -0.018(4) 0.085(5)
O14A 0.188(10) 0.113(7) 0.067(5) 0.006(4) -0.003(5) 0.113(8)
O15A 0.099(7) 0.073(6) 0.124(6) -0.031(5) 0.054(5) 0.018(5)
N1A 0.046(4) 0.049(4) 0.056(3) 0.004(3) 0.004(3) 0.030(3)
N2A 0.035(4) 0.030(3) 0.060(3) 0.011(3) 0.006(3) 0.014(3)
N3A 0.032(4) 0.042(3) 0.062(3) 0.002(3) -0.001(3) 0.020(3)
N4A 0.047(4) 0.033(3) 0.065(4) -0.001(3) -0.002(3) 0.025(3)
C1A 0.035(3) 0.053(5) 0.057(3) 0.003(3) 0.002(2) 0.033(3)
C2A 0.035(3) 0.082(6) 0.066(4) 0.033(5) 0.002(3) 0.025(4)
C3A 0.022(4) 0.073(6) 0.070(4) 0.024(4) 0.001(3) 0.020(4)
C4A 0.036(3) 0.038(4) 0.058(3) 0.002(3) 0.005(2) 0.025(3)
C5A 0.037(3) 0.040(4) 0.053(4) -0.001(3) 0.005(3) 0.020(3)
C6A 0.036(4) 0.035(4) 0.052(3) -0.008(3) 0.005(2) 0.025(3)
C7A 0.062(6) 0.050(4) 0.073(5) 0.000(3) -0.011(4) 0.038(4)
C8A 0.055(5) 0.037(4) 0.069(4) 0.003(3) -0.007(4) 0.026(4)
C9A 0.080(7) 0.041(4) 0.083(6) -0.004(4) -0.018(5) 0.033(5)
C10A 0.094(8) 0.044(5) 0.095(6) -0.013(4) -0.032(6) 0.039(6)
C11A 0.080(7) 0.045(4) 0.104(6) -0.016(4) -0.038(5) 0.035(5)
C12A 0.037(4) 0.030(4) 0.074(4) 0.005(3) -0.005(3) 0.013(3)
C21A 0.035(4) 0.054(5) 0.056(3) 0.003(3) 0.001(3) 0.032(4)
C22A 0.095(8) 0.094(8) 0.066(4) 0.030(5) 0.025(5) 0.081(7)
C23A 0.053(5) 0.057(6) 0.072(4) 0.026(4) 0.024(4) 0.042(5)
C24A 0.036(5) 0.035(4) 0.062(3) 0.007(3) 0.002(3) 0.018(4)
C25A 0.047(5) 0.041(5) 0.051(3) -0.002(3) -0.011(3) 0.028(4)
C26A 0.029(4) 0.037(4) 0.053(3) -0.009(3) -0.015(3) 0.016(3)
C27A 0.046(5) 0.035(4) 0.072(5) 0.006(3) 0.003(3) 0.021(3)
C28A 0.046(4) 0.035(3) 0.068(4) 0.003(3) -0.002(3) 0.024(3)
C29A 0.052(5) 0.050(4) 0.080(5) -0.012(4) 0.008(4) 0.017(4)
C30A 0.051(5) 0.055(6) 0.093(6) -0.020(5) 0.015(5) 0.008(4)
C31A 0.055(5) 0.046(5) 0.097(6) -0.018(4) 0.024(4) 0.015(4)
C32A 0.046(5) 0.044(4) 0.074(4) -0.009(3) -0.002(3) 0.026(4)

loop_
_atom_type_symbol
_atom_type_description
_atom_type_scat_dispersion_real
_atom_type_scat_dispersion_imag
_atom_type_scat_source
C C 0.0033 0.0016 'International Tables Vol C Tables 4.2.6.8 and 6.1.1.4'
Fe Fe 0.3463 0.8444 'International Tables Vol C Tables 4.2.6.8 and 6.1.1.4'
H H 0.0000 0.0000 'International Tables Vol C Tables 4.2.6.8 and 6.1.1.4'
N N 0.0061 0.0033 'International Tables Vol C Tables 4.2.6.8 and 6.1.1.4'
O O 0.0106 0.0060 'International Tables Vol C Tables 4.2.6.8 and 6.1.1.4'
S S 0.1246 0.1234 'International Tables Vol C Tables 4.2.6.8 and 6.1.1.4'

loop_
_geom_angle_atom_site_label_1
_geom_angle_atom_site_label_2
_geom_angle_atom_site_label_3
_geom_angle
_geom_angle_site_symmetry_1
_geom_angle_site_symmetry_3
_geom_angle_publ_flag
N1 Fe1 N1 97.7(3) 2_655 . ?
N1 Fe1 N1 97.7(3) 2_655 3_665 ?
N1 Fe1 N1 97.7(3) . 3_665 ?
N1 Fe1 N2 90.9(3) 2_655 . ?
N1 Fe1 N2 80.8(3) 2_655 2_655 ?
N1 Fe1 N2 90.9(3) 3_665 2_655 ?
N1 Fe1 N2 80.8(3) 3_665 3_665 ?
N1 Fe1 N2 171.4(3) 2_655 3_665 ?
N1 Fe1 N2 80.8(3) . . ?
N1 Fe1 N2 90.9(3) . 3_665 ?
N1 Fe1 N2 171.4(3) . 2_655 ?
N1 Fe1 N2 171.4(3) 3_665 . ?
N2 Fe1 N2 90.7(3) . 2_655 ?
N2 Fe1 N2 90.7(3) 3_665 2_655 ?
N2 Fe1 N2 90.7(3) . 3_665 ?
N3 Fe2 N3 96.9(3) 2_655 . ?
N3 Fe2 N3 96.9(3) 3_665 . ?
N3 Fe2 N3 96.9(3) 2_655 3_665 ?
N4 Fe2 N3 81.0(3) . . ?
N4 Fe2 N3 173.7(3) . 2_655 ?
N4 Fe2 N3 81.0(3) 3_665 3_665 ?
N4 Fe2 N3 89.3(3) 2_655 . ?
N4 Fe2 N3 81.0(3) 2_655 2_655 ?
N4 Fe2 N3 89.3(3) 3_665 2_655 ?
N4 Fe2 N3 173.7(3) 3_665 . ?
N4 Fe2 N3 89.3(3) . 3_665 ?
N4 Fe2 N3 173.7(3) 2_655 3_665 ?
N4 Fe2 N4 93.1(4) 3_665 . ?
N4 Fe2 N4 93.1(3) 2_655 . ?
N4 Fe2 N4 93.1(4) 3_665 2_655 ?
O2 S1 O3 111.9(7) . . ?
O2 S1 O4 109.6(8) . . ?
O2 S1 C6 104.9(6) . . ?
O3 S1 O4 118.8(7) . . ?
O3 S1 C6 105.8(5) . . ?
O4 S1 C6 104.7(5) . . ?
O12 S2 C26 106.2(6) . . ?
O13 S2 O12 115.4(7) . . ?
O13 S2 C26 104.3(5) . . ?
O14 S2 O12 104.2(8) . . ?
O14 S2 O13 119.1(7) . . ?
O14 S2 C26 106.7(5) . . ?
C21 O1 C1 112.9(7) . . ?
C11 O5 C13 124.4(9) . . ?
C20 O10 H10 109.5 . . ?
C31 O15 C33 116.7(9) . . ?
C40 O20 H20 109.5 . . ?
C4 N1 Fe1 130.2(6) . . ?
C7 N1 Fe1 118.0(7) . . ?
C7 N1 C4 111.8(8) . . ?
C8 N2 Fe1 114.0(7) . . ?
C12 N2 Fe1 132.0(7) . . ?
C12 N2 C8 114.0(8) . . ?
C24 N3 Fe2 130.7(6) . . ?
C27 N3 Fe2 112.9(7) . . ?
C27 N3 C24 116.3(8) . . ?
C28 N4 Fe2 114.4(7) . . ?
C32 N4 Fe2 128.2(8) . . ?
C32 N4 C28 117.2(9) . . ?
C2 C1 O1 119.2(9) . . ?
C2 C1 C6 126.0(10) . . ?
C6 C1 O1 114.7(8) . . ?
C1 C2 H2 120.5 . . ?
C1 C2 C3 119.1(11) . . ?
C3 C2 H2 120.5 . . ?
C2 C3 H3 119.9 . . ?
C4 C3 C2 120.3(11) . . ?
C4 C3 H3 119.9 . . ?
C3 C4 N1 123.1(9) . . ?
C3 C4 C5 119.4(10) . . ?
C5 C4 N1 117.5(9) . . ?
C4 C5 H5 120.6 . . ?
C4 C5 C6 118.8(9) . . ?
C6 C5 H5 120.6 . . ?
C1 C6 S1 126.6(8) . . ?
C1 C6 C5 116.4(9) . . ?
C5 C6 S1 117.0(7) . . ?
N1 C7 H7 122.5 . . ?
N1 C7 C8 115.0(9) . . ?
C8 C7 H7 122.5 . . ?
N2 C8 C7 112.2(8) . . ?
N2 C8 C9 120.3(10) . . ?
C9 C8 C7 127.5(9) . . ?
C8 C9 H9 119.5 . . ?
C10 C9 C8 121.1(11) . . ?
C10 C9 H9 119.5 . . ?
C9 C10 H10A 121.1 . . ?
C9 C10 C11 117.8(11) . . ?
C11 C10 H10A 121.1 . . ?
O5 C11 C10 120.5(11) . . ?
C12 C11 O5 119.2(12) . . ?
C12 C11 C10 120.4(12) . . ?
N2 C12 H12 116.8 . . ?
C11 C12 N2 126.4(11) . . ?
C11 C12 H12 116.8 . . ?
O5 C13 H13A 110.5 . . ?
O5 C13 H13B 110.5 . . ?
O5 C13 C14 106.2(8) . . ?
H13A C13 H13B 108.7 . . ?
C14 C13 H13A 110.5 . . ?
C14 C13 H13B 110.5 . . ?
C13 C14 H14A 109.7 . . ?
C13 C14 H14B 109.7 . . ?
H14A C14 H14B 108.2 . . ?
O6 C14 C13 109.8(9) . . ?
O6 C14 H14A 109.7 . . ?
O6 C14 H14B 109.7 . . ?
O1 C21 C22 121.4(10) . . ?
O1 C21 C26 119.1(8) . . ?
C26 C21 C22 119.2(10) . . ?
C21 C22 H22 118.7 . . ?
C23 C22 C21 122.6(12) . . ?
C23 C22 H22 118.7 . . ?
C22 C23 H23 119.4 . . ?
C22 C23 C24 121.2(10) . . ?
C24 C23 H23 119.4 . . ?
N3 C24 C23 124.1(8) . . ?
C25 C24 N3 119.2(9) . . ?
C25 C24 C23 116.7(9) . . ?
C24 C25 H25 120.0 . . ?
C24 C25 C26 119.9(9) . . ?
C26 C25 H25 120.0 . . ?
C21 C26 S2 121.4(8) . . ?
C21 C26 C25 120.4(8) . . ?
C25 C26 S2 118.1(7) . . ?
N3 C27 H27 121.1 . . ?
N3 C27 C28 117.9(9) . . ?
C28 C27 H27 121.1 . . ?
N4 C28 C27 113.8(9) . . ?
N4 C28 C29 121.2(10) . . ?
C27 C28 C29 124.9(10) . . ?
C28 C29 H29 119.6 . . ?
C28 C29 C30 120.8(11) . . ?
C30 C29 H29 119.6 . . ?
C29 C30 H30 122.5 . . ?
C31 C30 C29 115.0(11) . . ?
C31 C30 H30 122.5 . . ?
O15 C31 C32 114.3(11) . . ?
C30 C31 O15 123.9(11) . . ?
C30 C31 C32 121.8(12) . . ?
N4 C32 C31 124.0(11) . . ?
N4 C32 H32 118.0 . . ?
C31 C32 H32 118.0 . . ?
O15 C33 H33A 109.7 . . ?
O15 C33 H33B 109.7 . . ?
O15 C33 C34 109.6(10) . . ?
H33A C33 H33B 108.2 . . ?
C34 C33 H33A 109.7 . . ?
C34 C33 H33B 109.7 . . ?
C33 C34 H34A 109.5 . . ?
C33 C34 H34B 109.5 . . ?
H34A C34 H34B 108.1 . . ?
O16 C34 C33 110.7(12) . . ?
O16 C34 H34A 109.5 . . ?
O16 C34 H34B 109.5 . . ?
C14 O6 C15 119.8(9) . . ?
C16 O7 H7A 109.5 . . ?
C17 O8 H8 109.4 . . ?
C18 O9 H9A 109.5 . . ?
C15 O11 C19 112.0 . . ?
O6 C15 O11 106.7 . . ?
O6 C15 H15 111.0 . . ?
O6 C15 C16 107.7 . . ?
O11 C15 H15 111.0 . . ?
O11 C15 C16 109.2 . . ?
C16 C15 H15 111.0 . . ?
O7 C16 C15 108.1 . . ?
O7 C16 H16 108.6 . . ?
O7 C16 C17 109.6 . . ?
C15 C16 H16 108.7 . . ?
C15 C16 C17 113.1 . . ?
C17 C16 H16 108.5 . . ?
O8 C17 C16 109.0 . . ?
O8 C17 H17 109.7 . . ?
O8 C17 C18 109.1 . . ?
C16 C17 H17 109.6 . . ?
C16 C17 C18 109.9 . . ?
C18 C17 H17 109.6 . . ?
O9 C18 C17 111.1 . . ?
O9 C18 H18 109.0 . . ?
O9 C18 C19 109.4 . . ?
C17 C18 H18 108.8 . . ?
C19 C18 C17 109.4 . . ?
C19 C18 H18 109.0 . . ?
O11 C19 C18 108.3 . . ?
O11 C19 H19 108.9 . . ?
O11 C19 C20 106.8 . . ?
C18 C19 H19 108.8 . . ?
C20 C19 C18 114.9 . . ?
C20 C19 H19 108.9 . . ?
O10 C20 C19 111.33(14) . . ?
O10 C20 H20A 78.4 . . ?
O10 C20 H20B 133.3 . . ?
C19 C20 H20A 109.0 . . ?
C19 C20 H20B 108.9 . . ?
H20A C20 H20B 109.6 . . ?
C34 O16 C35 122.4(8) . . ?
C36 O17 H17A 109.5 . . ?
C37 O18 H18A 109.5 . . ?
C38 O19 H19A 109.4 . . ?
C35 O21 C39 112.2 . . ?
O16 C35 O21 106.9 . . ?
O16 C35 H35 111.0 . . ?
O16 C35 C36 107.9 . . ?
O21 C35 H35 110.9 . . ?
O21 C35 C36 109.2 . . ?
C36 C35 H35 110.7 . . ?
O17 C36 C35 108.1 . . ?
O17 C36 H36 108.6 . . ?
O17 C36 C37 110.0 . . ?
C35 C36 H36 108.3 . . ?
C37 C36 C35 113.2 . . ?
C37 C36 H36 108.6 . . ?
O18 C37 C36 108.9 . . ?
O18 C37 H37 109.8 . . ?
O18 C37 C38 109.2 . . ?
C36 C37 H37 109.4 . . ?
C36 C37 C38 110.0 . . ?
C38 C37 H37 109.5 . . ?
O19 C38 C37 111.1 . . ?
O19 C38 H38 109.0 . . ?
O19 C38 C39 109.4 . . ?
C37 C38 H38 108.8 . . ?
C39 C38 C37 109.5 . . ?
C39 C38 H38 109.0 . . ?
O21 C39 C38 108.3 . . ?
O21 C39 H39 109.0 . . ?
O21 C39 C40 106.8 . . ?
C38 C39 H39 108.8 . . ?
C40 C39 C38 115.0 . . ?
C40 C39 H39 108.9 . . ?
O20 C40 C39 99.74(12) . . ?
O20 C40 H40A 111.6 . . ?
O20 C40 H40B 112.2 . . ?
C39 C40 H40A 111.9 . . ?
C39 C40 H40B 111.9 . . ?
H40A C40 H40B 109.3 . . ?
N1A Fe1A N1A 95.7(3) 2_755 3_775 ?
N1A Fe1A N1A 95.7(3) . 2_755 ?
N1A Fe1A N1A 95.7(3) . 3_775 ?
N2A Fe1A N1A 172.0(3) . 2_755 ?
N2A Fe1A N1A 80.0(3) 3_775 3_775 ?
N2A Fe1A N1A 80.0(3) 2_755 2_755 ?
N2A Fe1A N1A 91.4(3) 3_775 2_755 ?
N2A Fe1A N1A 91.4(3) 2_755 . ?
N2A Fe1A N1A 91.4(3) . 3_775 ?
N2A Fe1A N1A 172.0(3) 2_755 3_775 ?
N2A Fe1A N1A 172.0(3) 3_775 . ?
N2A Fe1A N1A 80.0(3) . . ?
N2A Fe1A N2A 93.3(3) 2_755 . ?
N2A Fe1A N2A 93.3(3) . 3_775 ?
N2A Fe1A N2A 93.3(3) 2_755 3_775 ?
N3A Fe2A N3A 94.9(3) 3_775 2_755 ?
N3A Fe2A N3A 94.9(3) 3_775 . ?
N3A Fe2A N3A 94.9(3) . 2_755 ?
N3A Fe2A N4A 89.5(3) 2_755 . ?
N3A Fe2A N4A 89.5(3) 3_775 2_755 ?
N3A Fe2A N4A 174.0(3) 3_775 . ?
N3A Fe2A N4A 174.0(3) 2_755 3_775 ?
N3A Fe2A N4A 80.7(3) . . ?
N3A Fe2A N4A 80.7(3) 3_775 3_775 ?
N3A Fe2A N4A 80.7(3) 2_755 2_755 ?
N3A Fe2A N4A 89.5(3) . 3_775 ?
N3A Fe2A N4A 174.0(3) . 2_755 ?
N4A Fe2A N4A 95.2(3) 3_775 . ?
N4A Fe2A N4A 95.2(3) 2_755 . ?
N4A Fe2A N4A 95.2(3) 3_775 2_755 ?
O2A S1A C6A 107.2(4) . . ?
O3A S1A O2A 111.3(6) . . ?
O3A S1A C6A 105.7(5) . . ?
O4A S1A O2A 109.0(6) . . ?
O4A S1A O3A 118.5(7) . . ?
O4A S1A C6A 104.3(5) . . ?
O12A S2A O13A 114.1(5) . . ?
O12A S2A C26A 107.8(4) . . ?
O13A S2A C26A 106.2(5) . . ?
O14A S2A O12A 110.4(6) . . ?
O14A S2A O13A 111.4(7) . . ?
O14A S2A C26A 106.6(5) . . ?
C21A O1A C1A 117.8(6) . . ?
C4A N1A Fe1A 127.4(6) . . ?
C7A N1A Fe1A 116.1(7) . . ?
C7A N1A C4A 116.5(8) . . ?
C8A N2A Fe1A 115.8(6) . . ?
C12A N2A Fe1A 127.4(6) . . ?
C12A N2A C8A 116.8(8) . . ?
C24A N3A Fe2A 128.1(6) . . ?
C27A N3A Fe2A 111.9(6) . . ?
C27A N3A C24A 120.0(8) . . ?
C28A N4A Fe2A 114.2(6) . . ?
C32A N4A Fe2A 123.7(7) . . ?
C32A N4A C28A 121.8(8) . . ?
C2A C1A O1A 118.5(8) . . ?
C2A C1A C6A 121.2(8) . . ?
C6A C1A O1A 120.3(8) . . ?
C1A C2A H2A 121.1 . . ?
C1A C2A C3A 117.8(9) . . ?
C3A C2A H2A 121.1 . . ?
C2A C3A H3A 120.0 . . ?
C4A C3A C2A 119.9(9) . . ?
C4A C3A H3A 120.0 . . ?
C3A C4A N1A 118.5(9) . . ?
C3A C4A C5A 121.5(9) . . ?
C5A C4A N1A 119.9(8) . . ?
C4A C5A H5A 120.0 . . ?
C6A C5A C4A 120.1(8) . . ?
C6A C5A H5A 120.0 . . ?
C1A C6A S1A 120.9(7) . . ?
C5A C6A S1A 119.6(7) . . ?
C5A C6A C1A 119.5(8) . . ?
N1A C7A H7AA 121.6 . . ?
N1A C7A C8A 116.8(9) . . ?
C8A C7A H7AA 121.6 . . ?
N2A C8A C7A 111.1(8) . . ?
C9A C8A N2A 123.7(9) . . ?
C9A C8A C7A 125.0(9) . . ?
C8A C9A H9AA 119.7 . . ?
C10A C9A C8A 120.6(10) . . ?
C10A C9A H9AA 119.7 . . ?
C9A C10A H10B 121.0 . . ?
C9A C10A C11A 118.0(10) . . ?
C11A C10A H10B 121.0 . . ?
O5A C11A C10A 125.1(10) . . ?
O5A C11A C12A 116.2(10) . . ?
C12A C11A C10A 118.7(10) . . ?
N2A C12A C11A 122.2(9) . . ?
N2A C12A H12A 118.9 . . ?
C11A C12A H12A 118.9 . . ?
O1A C21A C22A 119.7(8) . . ?
O1A C21A C26A 124.0(8) . . ?
C26A C21A C22A 116.3(8) . . ?
C21A C22A H22A 120.3 . . ?
C23A C22A C21A 119.3(9) . . ?
C23A C22A H22A 120.3 . . ?
C22A C23A H23A 118.6 . . ?
C22A C23A C24A 122.7(9) . . ?
C24A C23A H23A 118.6 . . ?
N3A C24A C23A 120.7(8) . . ?
C25A C24A N3A 121.2(8) . . ?
C25A C24A C23A 117.9(9) . . ?
C24A C25A H25A 119.5 . . ?
C26A C25A C24A 121.0(8) . . ?
C26A C25A H25A 119.5 . . ?
C21A C26A S2A 117.3(7) . . ?
C25A C26A S2A 120.0(7) . . ?
C25A C26A C21A 122.7(8) . . ?
N3A C27A H27A 120.8 . . ?
N3A C27A C28A 118.3(9) . . ?
C28A C27A H27A 120.8 . . ?
N4A C28A C27A 114.5(8) . . ?
C29A C28A N4A 123.8(9) . . ?
C29A C28A C27A 121.7(9) . . ?
C28A C29A H29A 120.8 . . ?
C28A C29A C30A 118.4(10) . . ?
C30A C29A H29A 120.8 . . ?
C29A C30A H30A 120.9 . . ?
C31A C30A C29A 118.2(10) . . ?
C31A C30A H30A 120.9 . . ?
O15A C31A C30A 127.8(10) . . ?
O15A C31A C32A 114.3(9) . . ?
C30A C31A C32A 117.8(10) . . ?
N4A C32A C31A 119.9(9) . . ?
N4A C32A H32A 120.0 . . ?
C31A C32A H32A 120.0 . . ?

loop_
_geom_bond_atom_site_label_1
_geom_bond_atom_site_label_2
_geom_bond_distance
_geom_bond_site_symmetry_2
_geom_bond_publ_flag
Fe1 N1 1.956(8) 2_655 ?
Fe1 N1 1.956(8) . ?
Fe1 N1 1.956(8) 3_665 ?
Fe1 N2 1.964(8) 3_665 ?
Fe1 N2 1.964(8) 2_655 ?
Fe1 N2 1.964(8) . ?
Fe2 N3 1.972(8) 2_655 ?
Fe2 N3 1.972(8) 3_665 ?
Fe2 N3 1.972(8) . ?
Fe2 N4 1.968(8) 3_665 ?
Fe2 N4 1.968(8) . ?
Fe2 N4 1.968(8) 2_655 ?
S1 O2 1.430(13) . ?
S1 O3 1.443(10) . ?
S1 O4 1.460(10) . ?
S1 C6 1.778(10) . ?
S2 O12 1.433(12) . ?
S2 O13 1.409(8) . ?
S2 O14 1.373(10) . ?
S2 C26 1.786(10) . ?
O1 C1 1.483(12) . ?
O1 C21 1.378(12) . ?
O5 C11 1.334(15) . ?
O5 C13 1.400(10) . ?
O10 H10 0.8400 . ?
O10 C20 1.4246(15) . ?
O15 C31 1.370(14) . ?
O15 C33 1.417(10) . ?
O20 H20 0.8400 . ?
O20 C40 1.4239(15) . ?
N1 C4 1.442(13) . ?
N1 C7 1.260(12) . ?
N2 C8 1.390(12) . ?
N2 C12 1.375(13) . ?
N3 C24 1.398(13) . ?
N3 C27 1.334(12) . ?
N4 C28 1.355(13) . ?
N4 C32 1.307(14) . ?
C1 C2 1.288(14) . ?
C1 C6 1.326(14) . ?
C2 H2 0.9500 . ?
C2 C3 1.420(16) . ?
C3 H3 0.9500 . ?
C3 C4 1.317(15) . ?
C4 C5 1.424(13) . ?
C5 H5 0.9500 . ?
C5 C6 1.433(14) . ?
C7 H7 0.9500 . ?
C7 C8 1.480(15) . ?
C8 C9 1.455(15) . ?
C9 H9 0.9500 . ?
C9 C10 1.289(16) . ?
C10 H10A 0.9500 . ?
C10 C11 1.437(17) . ?
C11 C12 1.278(16) . ?
C12 H12 0.9500 . ?
C13 H13A 0.9900 . ?
C13 H13B 0.9900 . ?
C13 C14 1.547(12) . ?
C14 H14A 0.9900 . ?
C14 H14B 0.9900 . ?
C14 O6 1.389(10) . ?
C21 C22 1.399(15) . ?
C21 C26 1.394(14) . ?
C22 H22 0.9500 . ?
C22 C23 1.271(16) . ?
C23 H23 0.9500 . ?
C23 C24 1.543(15) . ?
C24 C25 1.349(12) . ?
C25 H25 0.9500 . ?
C25 C26 1.448(14) . ?
C27 H27 0.9500 . ?
C27 C28 1.386(15) . ?
C28 C29 1.403(15) . ?
C29 H29 0.9500 . ?
C29 C30 1.426(16) . ?
C30 H30 0.9500 . ?
C30 C31 1.337(17) . ?
C31 C32 1.401(16) . ?
C32 H32 0.9500 . ?
C33 H33A 0.9900 . ?
C33 H33B 0.9900 . ?
C33 C34 1.505(12) . ?
C34 H34A 0.9900 . ?
C34 H34B 0.9900 . ?
C34 O16 1.371(12) . ?
O6 C15 1.3938 . ?
O7 H7A 0.8402 . ?
O7 C16 1.4291 . ?
O8 H8 0.8406 . ?
O8 C17 1.4262 . ?
O9 H9A 0.8404 . ?
O9 C18 1.4199 . ?
O11 C15 1.4300 . ?
O11 C19 1.4396 . ?
C15 H15 0.9984 . ?
C15 C16 1.5110 . ?
C16 H16 1.0005 . ?
C16 C17 1.5133 . ?
C17 H17 1.0004 . ?
C17 C18 1.5319 . ?
C18 H18 1.0008 . ?
C18 C19 1.5200 . ?
C19 H19 0.9990 . ?
C19 C20 1.5125 . ?
C20 H20A 0.9914 . ?
C20 H20B 0.9899 . ?
O16 C35 1.3941 . ?
O17 H17A 0.8390 . ?
O17 C36 1.4266 . ?
O18 H18A 0.8401 . ?
O18 C37 1.4260 . ?
O19 H19A 0.8365 . ?
O19 C38 1.4229 . ?
O21 C35 1.4288 . ?
O21 C39 1.4372 . ?
C35 H35 1.0044 . ?
C35 C36 1.5150 . ?
C36 H36 1.0020 . ?
C36 C37 1.5103 . ?
C37 H37 0.9987 . ?
C37 C38 1.5307 . ?
C38 H38 1.0012 . ?
C38 C39 1.5192 . ?
C39 H39 0.9998 . ?
C39 C40 1.5130 . ?
C40 H40A 0.9897 . ?
C40 H40B 0.9902 . ?
Fe1A N1A 2.005(7) 3_775 ?
Fe1A N1A 2.005(7) . ?
Fe1A N1A 2.005(7) 2_755 ?
Fe1A N2A 1.975(8) 3_775 ?
Fe1A N2A 1.975(8) 2_755 ?
Fe1A N2A 1.975(8) . ?
Fe2A N3A 2.005(7) 3_775 ?
Fe2A N3A 2.005(7) 2_755 ?
Fe2A N3A 2.005(7) . ?
Fe2A N4A 2.011(7) 3_775 ?
Fe2A N4A 2.011(7) . ?
Fe2A N4A 2.011(8) 2_755 ?
S1A O2A 1.470(8) . ?
S1A O3A 1.466(10) . ?
S1A O4A 1.464(9) . ?
S1A C6A 1.770(9) . ?
S2A O12A 1.440(8) . ?
S2A O13A 1.452(10) . ?
S2A O14A 1.391(9) . ?
S2A C26A 1.782(9) . ?
O1A C1A 1.399(11) . ?
O1A C21A 1.300(10) . ?
O5A C11A 1.316(14) . ?
O15A C31A 1.322(13) . ?
N1A C4A 1.468(12) . ?
N1A C7A 1.252(13) . ?
N2A C8A 1.363(11) . ?
N2A C12A 1.328(11) . ?
N3A C24A 1.420(12) . ?
N3A C27A 1.336(12) . ?
N4A C28A 1.323(12) . ?
N4A C32A 1.261(12) . ?
C1A C2A 1.364(13) . ?
C1A C6A 1.368(12) . ?
C2A H2A 0.9500 . ?
C2A C3A 1.475(13) . ?
C3A H3A 0.9500 . ?
C3A C4A 1.239(12) . ?
C4A C5A 1.445(12) . ?
C5A H5A 0.9500 . ?
C5A C6A 1.334(12) . ?
C7A H7AA 0.9500 . ?
C7A C8A 1.498(14) . ?
C8A C9A 1.336(14) . ?
C9A H9AA 0.9500 . ?
C9A C10A 1.324(15) . ?
C10A H10B 0.9500 . ?
C10A C11A 1.424(15) . ?
C11A C12A 1.374(14) . ?
C12A H12A 0.9500 . ?
C21A C22A 1.461(13) . ?
C21A C26A 1.402(12) . ?
C22A H22A 0.9500 . ?
C22A C23A 1.338(14) . ?
C23A H23A 0.9500 . ?
C23A C24A 1.420(12) . ?
C24A C25A 1.374(12) . ?
C25A H25A 0.9500 . ?
C25A C26A 1.357(12) . ?
C27A H27A 0.9500 . ?
C27A C28A 1.416(14) . ?
C28A C29A 1.315(14) . ?
C29A H29A 0.9500 . ?
C29A C30A 1.455(15) . ?
C30A H30A 0.9500 . ?
C30A C31A 1.332(15) . ?
C31A C32A 1.497(14) . ?
C32A H32A 0.9500 . ?

loop_
_geom_torsion_atom_site_label_1
_geom_torsion_atom_site_label_2
_geom_torsion_atom_site_label_3
_geom_torsion_atom_site_label_4
_geom_torsion
_geom_torsion_site_symmetry_1
_geom_torsion_site_symmetry_2
_geom_torsion_site_symmetry_3
_geom_torsion_site_symmetry_4
_geom_torsion_publ_flag
Fe1 N1 C4 C3 112.4(10) . . . . ?
Fe1 N1 C4 C5 -66.1(11) . . . . ?
Fe1 N1 C7 C8 0.6(12) . . . . ?
Fe1 N2 C8 C7 2.6(7) . . . . ?
Fe1 N2 C8 C9 -178.1(5) . . . . ?
Fe1 N2 C12 C11 178.2(7) . . . . ?
Fe2 N3 C24 C23 110.7(9) . . . . ?
Fe2 N3 C24 C25 -66.4(12) . . . . ?
Fe2 N3 C27 C28 -1.4(11) . . . . ?
Fe2 N4 C28 C27 1.2(7) . . . . ?
Fe2 N4 C28 C29 -175.2(5) . . . . ?
Fe2 N4 C32 C31 174.8(6) . . . . ?
O1 C1 C2 C3 179.9(8) . . . . ?
O1 C1 C6 S1 0.7(11) . . . . ?
O1 C1 C6 C5 -179.8(7) . . . . ?
O1 C21 C22 C23 -173.3(9) . . . . ?
O1 C21 C26 S2 -4.7(11) . . . . ?
O1 C21 C26 C25 173.4(8) . . . . ?
O2 S1 C6 C1 67.0(10) . . . . ?
O2 S1 C6 C5 -112.5(8) . . . . ?
O3 S1 C6 C1 -174.5(9) . . . . ?
O3 S1 C6 C5 6.0(9) . . . . ?
O4 S1 C6 C1 -48.3(10) . . . . ?
O4 S1 C6 C5 132.2(8) . . . . ?
O5 C11 C12 N2 179.6(4) . . . . ?
O5 C13 C14 O6 -173.0(11) . . . . ?
O12 S2 C26 C21 69.0(9) . . . . ?
O12 S2 C26 C25 -109.1(8) . . . . ?
O13 S2 C26 C21 -53.4(9) . . . . ?
O13 S2 C26 C25 128.5(8) . . . . ?
O14 S2 C26 C21 179.8(9) . . . . ?
O14 S2 C26 C25 1.6(10) . . . . ?
O15 C31 C32 N4 -179.9(4) . . . . ?
O15 C33 C34 O16 139.6(16) . . . . ?
N1 C4 C5 C6 178.6(7) . . . . ?
N1 C7 C8 N2 -2.1(12) . . . . ?
N1 C7 C8 C9 178.6(7) . . . . ?
N2 C8 C9 C10 -0.6(6) . . . . ?
N3 C24 C25 C26 177.3(8) . . . . ?
N3 C27 C28 N4 0.1(11) . . . . ?
N3 C27 C28 C29 176.4(7) . . . . ?
N4 C28 C29 C30 -0.4(6) . . . . ?
C1 O1 C21 C22 -57.3(10) . . . . ?
C1 O1 C21 C26 129.6(8) . . . . ?
C1 C2 C3 C4 -0.1(7) . . . . ?
C2 C1 C6 S1 -179.5(7) . . . . ?
C2 C1 C6 C5 0.0(11) . . . . ?
C2 C3 C4 N1 -178.4(8) . . . . ?
C2 C3 C4 C5 0.1(11) . . . . ?
C3 C4 C5 C6 0.0(12) . . . . ?
C4 N1 C7 C8 179.1(8) . . . . ?
C4 C5 C6 S1 179.5(6) . . . . ?
C4 C5 C6 C1 0.0(11) . . . . ?
C6 C1 C2 C3 0.1(7) . . . . ?
C7 N1 C4 C3 -65.8(12) . . . . ?
C7 N1 C4 C5 115.7(9) . . . . ?
C7 C8 C9 C10 178.6(9) . . . . ?
C8 N2 C12 C11 0.5(7) . . . . ?
C8 C9 C10 C11 0.6(8) . . . . ?
C9 C10 C11 O5 179.7(5) . . . . ?
C9 C10 C11 C12 -0.1(9) . . . . ?
C10 C11 C12 N2 -0.5(9) . . . . ?
C11 O5 C13 C14 -153.0(10) . . . . ?
C12 N2 C8 C7 -179.3(7) . . . . ?
C12 N2 C8 C9 0.0(4) . . . . ?
C13 O5 C11 C10 -13.7(11) . . . . ?
C13 O5 C11 C12 166.1(10) . . . . ?
C13 C14 O6 C15 89.9(13) . . . . ?
C14 O6 C15 O11 -174.0(8) . . . . ?
C14 O6 C15 C16 68.8(8) . . . . ?
C21 O1 C1 C2 -50.0(10) . . . . ?
C21 O1 C1 C6 129.8(8) . . . . ?
C21 C22 C23 C24 0.2(6) . . . . ?
C22 C21 C26 S2 -177.9(7) . . . . ?
C22 C21 C26 C25 0.2(11) . . . . ?
C22 C23 C24 N3 -177.2(8) . . . . ?
C22 C23 C24 C25 0.0(11) . . . . ?
C23 C24 C25 C26 0.0(12) . . . . ?
C24 N3 C27 C28 177.1(8) . . . . ?
C24 C25 C26 S2 178.1(7) . . . . ?
C24 C25 C26 C21 -0.1(12) . . . . ?
C26 C21 C22 C23 -0.2(6) . . . . ?
C27 N3 C24 C23 -67.5(12) . . . . ?
C27 N3 C24 C25 115.4(9) . . . . ?
C27 C28 C29 C30 -176.4(8) . . . . ?
C28 N4 C32 C31 0.1(7) . . . . ?
C28 C29 C30 C31 0.2(8) . . . . ?
C29 C30 C31 O15 179.6(5) . . . . ?
C29 C30 C31 C32 0.1(8) . . . . ?
C30 C31 C32 N4 -0.3(9) . . . . ?
C31 O15 C33 C34 168.5(12) . . . . ?
C32 N4 C28 C27 176.6(7) . . . . ?
C32 N4 C28 C29 0.2(4) . . . . ?
C33 O15 C31 C30 -5.1(11) . . . . ?
C33 O15 C31 C32 174.4(9) . . . . ?
C33 C34 O16 C35 164.2(11) . . . . ?
C34 O16 C35 O21 4.0(16) . . . . ?
C34 O16 C35 C36 -113.4(16) . . . . ?
O6 C15 C16 O7 -69.5 . . . . ?
O6 C15 C16 C17 168.9 . . . . ?
O7 C16 C17 O8 69.9 . . . . ?
O7 C16 C17 C18 -170.6 . . . . ?
O8 C17 C18 O9 -67.0 . . . . ?
O8 C17 C18 C19 172.0 . . . . ?
O9 C18 C19 O11 177.7 . . . . ?
O9 C18 C19 C20 58.3 . . . . ?
O11 C15 C16 O7 175.0 . . . . ?
O11 C15 C16 C17 53.4 . . . . ?
O11 C19 C20 O10 -56.1(15) . . . . ?
C15 O11 C19 C18 66.5 . . . . ?
C15 O11 C19 C20 -169.2 . . . . ?
C15 C16 C17 O8 -169.3 . . . . ?
C15 C16 C17 C18 -49.8 . . . . ?
C16 C17 C18 O9 173.5 . . . . ?
C16 C17 C18 C19 52.6 . . . . ?
C17 C18 C19 O11 -60.3 . . . . ?
C17 C18 C19 C20 -179.7 . . . . ?
C18 C19 C20 O10 64.0(15) . . . . ?
C19 O11 C15 O6 -178.2 . . . . ?
C19 O11 C15 C16 -62.0 . . . . ?
O16 C35 C36 O17 -69.1 . . . . ?
O16 C35 C36 C37 168.8 . . . . ?
O17 C36 C37 O18 69.9 . . . . ?
O17 C36 C37 C38 -170.5 . . . . ?
O18 C37 C38 O19 -67.1 . . . . ?
O18 C37 C38 C39 172.0 . . . . ?
O19 C38 C39 O21 177.8 . . . . ?
O19 C38 C39 C40 58.5 . . . . ?
O21 C35 C36 O17 175.0 . . . . ?
O21 C35 C36 C37 52.9 . . . . ?
O21 C39 C40 O20 63.7(13) . . . . ?
C35 O21 C39 C38 66.5 . . . . ?
C35 O21 C39 C40 -169.2 . . . . ?
C35 C36 C37 O18 -169.1 . . . . ?
C35 C36 C37 C38 -49.5 . . . . ?
C36 C37 C38 O19 173.4 . . . . ?
C36 C37 C38 C39 52.5 . . . . ?
C37 C38 C39 O21 -60.3 . . . . ?
C37 C38 C39 C40 -179.6 . . . . ?
C38 C39 C40 O20 -176.2(13) . . . . ?
C39 O21 C35 O16 -178.2 . . . . ?
C39 O21 C35 C36 -61.7 . . . . ?
Fe1A N1A C4A C3A -117.0(8) . . . . ?
Fe1A N1A C4A C5A 67.4(9) . . . . ?
Fe1A N1A C7A C8A 1.7(12) . . . . ?
Fe1A N2A C8A C7A -5.1(7) . . . . ?
Fe1A N2A C8A C9A 178.6(5) . . . . ?
Fe1A N2A C12A C11A -177.8(6) . . . . ?
Fe2A N3A C24A C23A -115.1(8) . . . . ?
Fe2A N3A C24A C25A 69.7(10) . . . . ?
Fe2A N3A C27A C28A 4.6(10) . . . . ?
Fe2A N4A C28A C27A -4.1(6) . . . . ?
Fe2A N4A C28A C29A 174.4(5) . . . . ?
Fe2A N4A C32A C31A -172.9(5) . . . . ?
O1A C1A C2A C3A -178.1(7) . . . . ?
O1A C1A C6A S1A -0.7(9) . . . . ?
O1A C1A C6A C5A 178.4(7) . . . . ?
O1A C21A C22A C23A 178.4(8) . . . . ?
O1A C21A C26A S2A 3.3(10) . . . . ?
O1A C21A C26A C25A -177.4(8) . . . . ?
O2A S1A C6A C1A 55.1(8) . . . . ?
O2A S1A C6A C5A -124.0(7) . . . . ?
O3A S1A C6A C1A -63.7(7) . . . . ?
O3A S1A C6A C5A 117.2(7) . . . . ?
O4A S1A C6A C1A 170.6(7) . . . . ?
O4A S1A C6A C5A -8.5(9) . . . . ?
O5A C11A C12A N2A 179.7(4) . . . . ?
O12A S2A C26A C21A 57.1(7) . . . . ?
O12A S2A C26A C25A -122.3(7) . . . . ?
O13A S2A C26A C21A -65.5(7) . . . . ?
O13A S2A C26A C25A 115.1(7) . . . . ?
O14A S2A C26A C21A 175.6(7) . . . . ?
O14A S2A C26A C25A -3.8(9) . . . . ?
O15A C31A C32A N4A 179.7(4) . . . . ?
N1A C4A C5A C6A 178.4(7) . . . . ?
N1A C7A C8A N2A 2.3(11) . . . . ?
N1A C7A C8A C9A 178.5(7) . . . . ?
N2A C8A C9A C10A -1.0(7) . . . . ?
N3A C24A C25A C26A 178.7(8) . . . . ?
N3A C27A C28A N4A -0.4(10) . . . . ?
N3A C27A C28A C29A -178.9(7) . . . . ?
N4A C28A C29A C30A -0.9(6) . . . . ?
C1A O1A C21A C22A 51.6(10) . . . . ?
C1A O1A C21A C26A -130.0(8) . . . . ?
C1A C2A C3A C4A 1.0(6) . . . . ?
C2A C1A C6A S1A -179.0(5) . . . . ?
C2A C1A C6A C5A 0.1(9) . . . . ?
C2A C3A C4A N1A -178.1(6) . . . . ?
C2A C3A C4A C5A -2.5(10) . . . . ?
C3A C4A C5A C6A 2.9(12) . . . . ?
C4A N1A C7A C8A 179.4(7) . . . . ?
C4A C5A C6A S1A 177.6(6) . . . . ?
C4A C5A C6A C1A -1.6(11) . . . . ?
C6A C1A C2A C3A 0.2(5) . . . . ?
C7A N1A C4A C3A 65.5(11) . . . . ?
C7A N1A C4A C5A -110.1(10) . . . . ?
C7A C8A C9A C10A -176.8(8) . . . . ?
C8A N2A C12A C11A 0.5(6) . . . . ?
C8A C9A C10A C11A 1.2(8) . . . . ?
C9A C10A C11A O5A 179.4(5) . . . . ?
C9A C10A C11A C12A -0.6(8) . . . . ?
C10A C11A C12A N2A -0.2(8) . . . . ?
C12A N2A C8A C7A 176.4(7) . . . . ?
C12A N2A C8A C9A 0.1(4) . . . . ?
C21A O1A C1A C2A 47.9(9) . . . . ?
C21A O1A C1A C6A -130.5(8) . . . . ?
C21A C22A C23A C24A 0.8(6) . . . . ?
C22A C21A C26A S2A -178.3(5) . . . . ?
C22A C21A C26A C25A 1.1(9) . . . . ?
C22A C23A C24A N3A -177.8(7) . . . . ?
C22A C23A C24A C25A -2.4(10) . . . . ?
C23A C24A C25A C26A 3.4(12) . . . . ?
C24A N3A C27A C28A -177.9(7) . . . . ?
C24A C25A C26A S2A 176.5(7) . . . . ?
C24A C25A C26A C21A -2.8(12) . . . . ?
C26A C21A C22A C23A -0.1(5) . . . . ?
C27A N3A C24A C23A 67.8(11) . . . . ?
C27A N3A C24A C25A -107.4(10) . . . . ?
C27A C28A C29A C30A 177.5(7) . . . . ?
C28A N4A C32A C31A 0.9(6) . . . . ?
C28A C29A C30A C31A 0.7(8) . . . . ?
C29A C30A C31A O15A 179.3(5) . . . . ?
C29A C30A C31A C32A 0.2(8) . . . . ?
C30A C31A C32A N4A -1.0(8) . . . . ?
C32A N4A C28A C27A -178.5(7) . . . . ?
C32A N4A C28A C29A 0.0(5) . . . . ?

loop_
_platon_squeeze_void_nr
_platon_squeeze_void_average_x
_platon_squeeze_void_average_y
_platon_squeeze_void_average_z
_platon_squeeze_void_volume
_platon_squeeze_void_count_electrons
_platon_squeeze_void_content
1 -0.011 -0.007 -0.012 13473 4349 '18 C8O6H15,12 C4H12N1,180 H2O'
2 0.000 0.000 0.287 8 -1 ' '
3 0.000 0.000 0.785 7 -1 ' '
4 0.333 0.667 0.452 7 -1 ' '
5 0.333 0.667 0.954 8 -1 ' '
6 0.667 0.333 0.119 7 -1 ' '
7 0.667 0.333 0.620 8 -1 ' '
